data_4034516
loop_
_publ_author_name
'Shi, Hao-Nan'
'Huang, Min-Hua'
'He, Chun-Lan'
'Lu, Hai-Ping'
'Hao, Wen-Juan'
'Tu, Xing-Chao'
'Tu, Shu-Jiang'
'Jiang, Bo'

_publ_section_title
;
 Completely Stereoselective Synthesis of Sulfonated
 1,3-Dihydroisobenzofurans via Radical Multicomponent Reactions.
;
_journal_issue 21
_journal_name_full 'The Journal of organic chemistry'
_journal_page_first 13686
_journal_page_last 13695
_journal_paper_doi 10.1021/acs.joc.9b01918
_journal_volume 84
_journal_year 2019
_chemical_formula_sum 'C29 H28 Br F O3 S'
_chemical_formula_weight 555.48
_space_group_IT_number 14
_space_group_name_Hall '-P 2ybc'
_space_group_name_H-M_alt 'P 1 21/c 1'
_symmetry_cell_setting monoclinic
_symmetry_space_group_name_H-M 'P 1 21/c 1'
_atom_sites_solution_hydrogens geom
_atom_sites_solution_primary direct
_atom_sites_solution_secondary difmap
_audit_creation_method SHELXL-97
_cell_angle_alpha 90.00
_cell_angle_beta 92.874(2)
_cell_angle_gamma 90.00
_cell_formula_units_Z 4
_cell_length_a 13.4214(12)
_cell_length_b 11.7864(11)
_cell_length_c 17.4141(15)
_cell_measurement_reflns_used 2077
_cell_measurement_temperature 298(2)
_cell_measurement_theta_max 19.862
_cell_measurement_theta_min 2.301
_cell_volume 2751.3(4)
_computing_cell_refinement 'Bruker SMART'
_computing_data_collection 'Bruker SMART'
_computing_data_reduction 'Bruker SAINT'
_computing_molecular_graphics 'Bruker SHELXTL'
_computing_publication_material 'Bruker SHELXTL'
_computing_structure_refinement 'SHELXL-97 (Sheldrick, 1997)'
_computing_structure_solution 'SHELXS-97 (Sheldrick, 1990)'
_diffrn_ambient_temperature 298(2)
_diffrn_measured_fraction_theta_full 0.997
_diffrn_measured_fraction_theta_max 0.997
_diffrn_measurement_device_type 'CCD area detector'
_diffrn_measurement_method 'phi and omega scans'
_diffrn_radiation_monochromator graphite
_diffrn_radiation_source 'fine-focus sealed tube'
_diffrn_radiation_type MoK\a
_diffrn_radiation_wavelength 0.71073
_diffrn_reflns_av_R_equivalents 0.0584
_diffrn_reflns_av_sigmaI/netI 0.0902
_diffrn_reflns_limit_h_max 7
_diffrn_reflns_limit_h_min -15
_diffrn_reflns_limit_k_max 14
_diffrn_reflns_limit_k_min -14
_diffrn_reflns_limit_l_max 20
_diffrn_reflns_limit_l_min -20
_diffrn_reflns_number 13102
_diffrn_reflns_theta_full 25.02
_diffrn_reflns_theta_max 25.02
_diffrn_reflns_theta_min 2.30
_exptl_absorpt_coefficient_mu 1.604
_exptl_absorpt_correction_T_max 0.8066
_exptl_absorpt_correction_T_min 0.5883
_exptl_absorpt_correction_type multi-scan
_exptl_absorpt_process_details sadabs
_exptl_crystal_colour yellow
_exptl_crystal_density_diffrn 1.341
_exptl_crystal_density_method 'not measured'
_exptl_crystal_description block
_exptl_crystal_F_000 1144
_exptl_crystal_size_max 0.37
_exptl_crystal_size_mid 0.35
_exptl_crystal_size_min 0.14
_refine_diff_density_max 0.483
_refine_diff_density_min -0.814
_refine_diff_density_rms 0.051
_refine_ls_extinction_method none
_refine_ls_goodness_of_fit_ref 1.065
_refine_ls_hydrogen_treatment mixed
_refine_ls_matrix_type full
_refine_ls_number_parameters 333
_refine_ls_number_reflns 4832
_refine_ls_number_restraints 36
_refine_ls_restrained_S_all 1.068
_refine_ls_R_factor_all 0.1534
_refine_ls_R_factor_gt 0.0618
_refine_ls_shift/su_max 0.001
_refine_ls_shift/su_mean 0.000
_refine_ls_structure_factor_coef Fsqd
_refine_ls_weighting_details 'calc w=1/[\s^2^(Fo^2^)+(0.0584P)^2^+0.0000P] where P=(Fo^2^+2Fc^2^)/3'
_refine_ls_weighting_scheme calc
_refine_ls_wR_factor_gt 0.1406
_refine_ls_wR_factor_ref 0.1590
_reflns_number_gt 2024
_reflns_number_total 4832
_reflns_threshold_expression >2sigma(I)
_cod_data_source_file jo9b01918_si_002.cif
_cod_data_source_block 190727c
_cod_depositor_comments
;
The following automatic conversions were performed:

data item '_symmetry_cell_setting' value 'Monoclinic' was changed to
'monoclinic' in accordance with the
/home/data/users/saulius/crontab/automatic-downloads/current/ACS/lib/dictionaries/cif_core.dic
dictionary named 'cif_core.dic' version 2.4.2 last updated on
2011-04-26.

Automatic conversion script
Id: cif_fix_values 6909 2019-04-08 15:41:33Z antanas 
;
_cod_original_sg_symbol_H-M P2(1)/c
_cod_database_code 4034516

loop_
_symmetry_equiv_pos_as_xyz
'x, y, z'
'-x, y+1/2, -z+1/2'
'-x, -y, -z'
'x, -y-1/2, z-1/2'

loop_
_atom_site_label
_atom_site_type_symbol
_atom_site_fract_x
_atom_site_fract_y
_atom_site_fract_z
_atom_site_U_iso_or_equiv
_atom_site_adp_type
_atom_site_occupancy
_atom_site_symmetry_multiplicity
_atom_site_calc_flag
_atom_site_refinement_flags
_atom_site_disorder_assembly
_atom_site_disorder_group
Br1 Br 0.25695(19) 0.49362(18) 0.56397(11) 0.1205(7) Uani 0.587(2) 1 d PU A 1
Br1' Br 0.3081(3) 0.4524(3) 0.55308(18) 0.1205(7) Uani 0.413(2) 1 d P A 2
F1 F -0.2657(3) -0.0572(3) 0.49027(18) 0.1298(12) Uani 1 1 d . . .
O1 O -0.0099(2) 0.3120(3) 0.39115(16) 0.0741(9) Uani 1 1 d . A .
O2 O -0.0127(2) 0.5444(3) 0.29630(18) 0.0831(10) Uani 1 1 d . . .
O3 O -0.0142(2) 0.4647(3) 0.16548(16) 0.0840(10) Uani 1 1 d . . .
S1 S -0.00290(9) 0.44774(10) 0.24743(7) 0.0637(4) Uani 1 1 d . . .
C1 C -0.0854(3) 0.2879(4) 0.3371(2) 0.0571(11) Uani 1 1 d . . .
C2 C -0.1450(3) 0.1971(4) 0.3669(2) 0.0565(11) Uani 1 1 d . . .
C3 C -0.2291(4) 0.1409(4) 0.3372(3) 0.0709(13) Uani 1 1 d . . .
H3 H -0.2584 0.1615 0.2897 0.085 Uiso 1 1 calc R . .
C4 C -0.2683(4) 0.0548(4) 0.3788(3) 0.0812(15) Uani 1 1 d . . .
H4 H -0.3244 0.0157 0.3598 0.097 Uiso 1 1 calc R . .
C5 C -0.2241(5) 0.0267(4) 0.4485(3) 0.0860(17) Uani 1 1 d . . .
C6 C -0.1414(5) 0.0793(4) 0.4811(3) 0.0822(16) Uani 1 1 d . . .
H6 H -0.1134 0.0582 0.5289 0.099 Uiso 1 1 calc R . .
C7 C -0.1023(4) 0.1658(4) 0.4383(2) 0.0638(13) Uani 1 1 d . A .
C8 C -0.0165(4) 0.2367(5) 0.4536(3) 0.0786(15) Uani 1 1 d . . .
C9 C 0.0560(8) 0.2225(8) 0.5099(9) 0.085(3) Uani 0.587(2) 1 d PDU A 1
H9 H 0.0480 0.1679 0.5477 0.102 Uiso 0.587(2) 1 calc PR A 1
C10 C 0.1479(7) 0.2926(7) 0.5124(5) 0.088(2) Uani 0.587(2) 1 d PDU A 1
H10A H 0.1714 0.2986 0.4608 0.105 Uiso 0.587(2) 1 calc PR A 1
H10B H 0.1992 0.2542 0.5439 0.105 Uiso 0.587(2) 1 calc PR A 1
C11 C 0.1337(9) 0.4101(8) 0.5439(7) 0.106(3) Uani 0.587(2) 1 d PDU A 1
H11A H 0.0992 0.4043 0.5913 0.127 Uiso 0.587(2) 1 calc PR A 1
H11B H 0.0913 0.4528 0.5075 0.127 Uiso 0.587(2) 1 calc PR A 1
C9' C 0.0386(10) 0.2747(12) 0.5157(13) 0.085(3) Uani 0.413(2) 1 d PD A 2
H9' H 0.0313 0.2315 0.5597 0.102 Uiso 0.413(2) 1 calc PR A 2
C10' C 0.1090(10) 0.3729(11) 0.5275(10) 0.088(2) Uani 0.413(2) 1 d PD A 2
H10C H 0.0917 0.4149 0.5728 0.105 Uiso 0.413(2) 1 calc PR A 2
H10D H 0.1021 0.4235 0.4837 0.105 Uiso 0.413(2) 1 calc PR A 2
C11' C 0.2165(9) 0.3332(11) 0.5373(8) 0.106(3) Uani 0.413(2) 1 d PD A 2
H11C H 0.2333 0.2912 0.4918 0.127 Uiso 0.413(2) 1 calc PR A 2
H11D H 0.2227 0.2817 0.5808 0.127 Uiso 0.413(2) 1 calc PR A 2
C12 C -0.0908(3) 0.3442(3) 0.2693(2) 0.0533(11) Uani 1 1 d . . .
C13 C -0.1726(3) 0.3248(3) 0.2108(2) 0.0557(11) Uani 1 1 d . . .
C14 C -0.2614(4) 0.3821(4) 0.2134(3) 0.0840(15) Uani 1 1 d . . .
H14 H -0.2703 0.4343 0.2525 0.101 Uiso 1 1 calc R . .
C15 C -0.3378(4) 0.3633(5) 0.1586(4) 0.1010(18) Uani 1 1 d . . .
H15 H -0.3970 0.4039 0.1608 0.121 Uiso 1 1 calc R . .
C16 C -0.3270(5) 0.2846(6) 0.1005(3) 0.0876(17) Uani 1 1 d . . .
C17 C -0.2383(5) 0.2288(4) 0.0984(3) 0.0839(16) Uani 1 1 d . . .
H17 H -0.2293 0.1760 0.0597 0.101 Uiso 1 1 calc R . .
C18 C -0.1622(4) 0.2488(4) 0.1519(3) 0.0668(13) Uani 1 1 d . . .
H18 H -0.1022 0.2101 0.1484 0.080 Uiso 1 1 calc R . .
C19 C -0.4119(5) 0.2642(6) 0.0404(3) 0.149(3) Uani 1 1 d . . .
H19A H -0.3891 0.2801 -0.0098 0.224 Uiso 1 1 calc R . .
H19B H -0.4669 0.3132 0.0506 0.224 Uiso 1 1 calc R . .
H19C H -0.4331 0.1865 0.0428 0.224 Uiso 1 1 calc R . .
C20 C 0.1154(3) 0.3898(4) 0.2691(2) 0.0564(12) Uani 1 1 d . . .
C21 C 0.1828(4) 0.4471(4) 0.3148(3) 0.0733(13) Uani 1 1 d . . .
H21 H 0.1649 0.5143 0.3384 0.088 Uiso 1 1 calc R . .
C22 C 0.2787(4) 0.4049(4) 0.3260(3) 0.0775(14) Uani 1 1 d . . .
H22 H 0.3251 0.4462 0.3560 0.093 Uiso 1 1 calc R . .
C23 C 0.3077(4) 0.3045(4) 0.2945(3) 0.0669(13) Uani 1 1 d . . .
C24 C 0.2369(4) 0.2483(4) 0.2499(3) 0.0961(17) Uani 1 1 d . . .
H24 H 0.2538 0.1801 0.2270 0.115 Uiso 1 1 calc R . .
C25 C 0.1413(4) 0.2893(5) 0.2377(3) 0.0885(16) Uani 1 1 d . . .
H25 H 0.0945 0.2482 0.2080 0.106 Uiso 1 1 calc R . .
C26 C 0.4130(4) 0.2578(5) 0.3108(3) 0.0841(15) Uani 1 1 d . . .
C27 C 0.4094(4) 0.1732(5) 0.3788(3) 0.130(2) Uani 1 1 d . . .
H27A H 0.3976 0.2140 0.4251 0.195 Uiso 1 1 calc R . .
H27B H 0.4719 0.1337 0.3847 0.195 Uiso 1 1 calc R . .
H27C H 0.3566 0.1196 0.3686 0.195 Uiso 1 1 calc R . .
C28 C 0.4481(4) 0.1931(6) 0.2405(3) 0.133(2) Uani 1 1 d . . .
H28A H 0.4041 0.1304 0.2293 0.199 Uiso 1 1 calc R . .
H28B H 0.5146 0.1652 0.2512 0.199 Uiso 1 1 calc R . .
H28C H 0.4476 0.2431 0.1970 0.199 Uiso 1 1 calc R . .
C29 C 0.4892(4) 0.3480(5) 0.3340(4) 0.128(2) Uani 1 1 d . . .
H29A H 0.4934 0.4023 0.2931 0.191 Uiso 1 1 calc R . .
H29B H 0.5533 0.3132 0.3439 0.191 Uiso 1 1 calc R . .
H29C H 0.4693 0.3858 0.3796 0.191 Uiso 1 1 calc R . .

loop_
_atom_site_aniso_label
_atom_site_aniso_U_11
_atom_site_aniso_U_22
_atom_site_aniso_U_33
_atom_site_aniso_U_23
_atom_site_aniso_U_13
_atom_site_aniso_U_12
Br1 0.154(2) 0.1118(14) 0.0943(8) -0.0100(8) -0.0014(11) -0.0198(10)
Br1' 0.154(2) 0.1118(14) 0.0943(8) -0.0100(8) -0.0014(11) -0.0198(10)
F1 0.180(3) 0.102(2) 0.111(2) 0.0271(19) 0.040(2) -0.035(2)
O1 0.074(2) 0.104(2) 0.0438(17) 0.0091(18) -0.0042(17) -0.0155(19)
O2 0.080(2) 0.0649(19) 0.104(2) -0.0124(19) 0.0000(19) -0.0009(18)
O3 0.082(2) 0.113(2) 0.0552(19) 0.0322(17) -0.0116(17) -0.019(2)
S1 0.0655(8) 0.0628(7) 0.0621(8) 0.0050(7) -0.0035(6) -0.0066(7)
C1 0.058(3) 0.064(3) 0.048(3) -0.006(2) -0.003(3) 0.003(3)
C2 0.061(3) 0.063(3) 0.045(3) -0.001(2) 0.010(2) -0.005(3)
C3 0.082(4) 0.072(3) 0.060(3) 0.006(3) 0.008(3) -0.008(3)
C4 0.095(4) 0.076(4) 0.073(4) -0.002(3) 0.008(3) -0.014(3)
C5 0.113(5) 0.064(4) 0.084(4) 0.015(3) 0.040(4) -0.011(3)
C6 0.114(5) 0.080(4) 0.054(3) 0.014(3) 0.017(3) 0.010(4)
C7 0.083(4) 0.065(3) 0.044(3) 0.008(2) 0.017(3) 0.005(3)
C8 0.090(4) 0.107(4) 0.039(3) 0.005(3) 0.004(3) -0.010(3)
C9 0.106(5) 0.100(7) 0.048(3) 0.006(6) 0.000(4) 0.001(5)
C10 0.105(6) 0.104(6) 0.052(4) 0.003(4) -0.016(4) 0.010(5)
C11 0.126(6) 0.114(6) 0.077(5) 0.007(5) -0.005(5) 0.003(5)
C9' 0.106(5) 0.100(7) 0.048(3) 0.006(6) 0.000(4) 0.001(5)
C10' 0.105(6) 0.104(6) 0.052(4) 0.003(4) -0.016(4) 0.010(5)
C11' 0.126(6) 0.114(6) 0.077(5) 0.007(5) -0.005(5) 0.003(5)
C12 0.056(3) 0.057(3) 0.047(2) 0.004(2) 0.000(2) 0.003(2)
C13 0.062(3) 0.051(3) 0.054(3) 0.007(2) -0.003(3) -0.005(3)
C14 0.072(4) 0.093(4) 0.085(4) -0.017(3) -0.012(3) 0.009(3)
C15 0.071(4) 0.100(4) 0.129(5) 0.014(4) -0.025(4) 0.009(4)
C16 0.079(4) 0.105(5) 0.075(4) 0.024(3) -0.027(4) -0.028(4)
C17 0.104(5) 0.094(4) 0.053(3) 0.000(3) -0.008(3) -0.014(4)
C18 0.075(4) 0.066(3) 0.058(3) 0.003(3) -0.006(3) 0.004(3)
C19 0.119(5) 0.200(7) 0.121(5) 0.031(5) -0.064(5) -0.037(5)
C20 0.068(3) 0.057(3) 0.043(2) -0.003(2) -0.004(2) -0.003(3)
C21 0.075(4) 0.068(3) 0.075(3) -0.020(3) -0.011(3) 0.002(3)
C22 0.068(4) 0.079(4) 0.082(3) -0.011(3) -0.023(3) -0.016(3)
C23 0.063(3) 0.073(3) 0.065(3) -0.005(3) 0.001(3) -0.012(3)
C24 0.073(4) 0.091(4) 0.123(5) -0.052(3) -0.010(4) -0.005(3)
C25 0.060(4) 0.098(4) 0.106(4) -0.047(3) -0.012(3) -0.006(3)
C26 0.057(4) 0.105(4) 0.090(4) -0.013(3) -0.005(3) -0.006(3)
C27 0.098(5) 0.150(6) 0.138(5) 0.037(5) -0.039(4) 0.010(4)
C28 0.075(4) 0.180(6) 0.143(5) -0.054(5) 0.007(4) 0.016(4)
C29 0.070(4) 0.141(5) 0.171(6) -0.029(5) -0.003(4) -0.019(4)

loop_
_atom_type_symbol
_atom_type_description
_atom_type_scat_dispersion_real
_atom_type_scat_dispersion_imag
_atom_type_scat_source
C C 0.0033 0.0016 'International Tables Vol C Tables 4.2.6.8 and 6.1.1.4'
H H 0.0000 0.0000 'International Tables Vol C Tables 4.2.6.8 and 6.1.1.4'
F F 0.0171 0.0103 'International Tables Vol C Tables 4.2.6.8 and 6.1.1.4'
O O 0.0106 0.0060 'International Tables Vol C Tables 4.2.6.8 and 6.1.1.4'
S S 0.1246 0.1234 'International Tables Vol C Tables 4.2.6.8 and 6.1.1.4'
Br Br -0.2901 2.4595 'International Tables Vol C Tables 4.2.6.8 and 6.1.1.4'

loop_
_geom_angle_atom_site_label_1
_geom_angle_atom_site_label_2
_geom_angle_atom_site_label_3
_geom_angle
C1 O1 C8 109.0(4)
O2 S1 O3 118.02(19)
O2 S1 C20 106.9(2)
O3 S1 C20 108.45(19)
O2 S1 C12 110.00(18)
O3 S1 C12 105.86(19)
C20 S1 C12 107.1(2)
C12 C1 O1 120.1(4)
C12 C1 C2 132.0(4)
O1 C1 C2 107.9(3)
C3 C2 C7 119.9(4)
C3 C2 C1 132.3(4)
C7 C2 C1 107.8(4)
C4 C3 C2 118.9(5)
C4 C3 H3 120.5
C2 C3 H3 120.5
C5 C4 C3 119.3(5)
C5 C4 H4 120.3
C3 C4 H4 120.3
F1 C5 C4 118.6(6)
F1 C5 C6 116.9(5)
C4 C5 C6 124.5(5)
C5 C6 C7 115.6(5)
C5 C6 H6 122.2
C7 C6 H6 122.2
C6 C7 C2 121.8(5)
C6 C7 C8 130.6(5)
C2 C7 C8 107.6(4)
C9' C8 C9 28.5(8)
C9' C8 O1 110.7(9)
C9 C8 O1 124.4(7)
C9' C8 C7 137.8(9)
C9 C8 C7 127.0(6)
O1 C8 C7 107.6(4)
C8 C9 C10 121.2(10)
C8 C9 H9 119.4
C10 C9 H9 119.4
C9 C10 C11 113.7(8)
C9 C10 H10A 108.8
C11 C10 H10A 108.8
C9 C10 H10B 108.8
C11 C10 H10B 108.8
H10A C10 H10B 107.7
C10 C11 Br1 114.2(8)
C10 C11 H11A 108.7
Br1 C11 H11A 108.7
C10 C11 H11B 108.7
Br1 C11 H11B 108.7
H11A C11 H11B 107.6
C8 C9' C10' 132.8(17)
C8 C9' H9' 113.6
C10' C9' H9' 113.6
C9' C10' C11' 111.5(11)
C9' C10' H10C 109.3
C11' C10' H10C 109.3
C9' C10' H10D 109.3
C11' C10' H10D 109.3
H10C C10' H10D 108.0
C10' C11' Br1' 113.4(9)
C10' C11' H11C 108.9
Br1' C11' H11C 108.9
C10' C11' H11D 108.9
Br1' C11' H11D 108.9
H11C C11' H11D 107.7
C1 C12 C13 122.1(4)
C1 C12 S1 121.6(3)
C13 C12 S1 116.2(3)
C14 C13 C18 117.8(4)
C14 C13 C12 121.2(4)
C18 C13 C12 121.0(4)
C13 C14 C15 120.9(5)
C13 C14 H14 119.5
C15 C14 H14 119.5
C14 C15 C16 120.6(5)
C14 C15 H15 119.7
C16 C15 H15 119.7
C17 C16 C15 117.9(5)
C17 C16 C19 121.9(6)
C15 C16 C19 120.2(7)
C16 C17 C18 121.5(5)
C16 C17 H17 119.3
C18 C17 H17 119.3
C17 C18 C13 121.3(5)
C17 C18 H18 119.3
C13 C18 H18 119.3
C16 C19 H19A 109.5
C16 C19 H19B 109.5
H19A C19 H19B 109.5
C16 C19 H19C 109.5
H19A C19 H19C 109.5
H19B C19 H19C 109.5
C21 C20 C25 119.6(5)
C21 C20 S1 120.2(4)
C25 C20 S1 120.1(4)
C20 C21 C22 119.5(4)
C20 C21 H21 120.2
C22 C21 H21 120.2
C23 C22 C21 122.3(5)
C23 C22 H22 118.8
C21 C22 H22 118.8
C24 C23 C22 116.3(5)
C24 C23 C26 122.7(5)
C22 C23 C26 121.0(5)
C23 C24 C25 122.2(5)
C23 C24 H24 118.9
C25 C24 H24 118.9
C20 C25 C24 120.0(5)
C20 C25 H25 120.0
C24 C25 H25 120.0
C29 C26 C23 113.6(4)
C29 C26 C28 109.3(5)
C23 C26 C28 110.4(4)
C29 C26 C27 107.1(5)
C23 C26 C27 108.0(4)
C28 C26 C27 108.2(5)
C26 C27 H27A 109.5
C26 C27 H27B 109.5
H27A C27 H27B 109.5
C26 C27 H27C 109.5
H27A C27 H27C 109.5
H27B C27 H27C 109.5
C26 C28 H28A 109.5
C26 C28 H28B 109.5
H28A C28 H28B 109.5
C26 C28 H28C 109.5
H28A C28 H28C 109.5
H28B C28 H28C 109.5
C26 C29 H29A 109.5
C26 C29 H29B 109.5
H29A C29 H29B 109.5
C26 C29 H29C 109.5
H29A C29 H29C 109.5
H29B C29 H29C 109.5

loop_
_geom_bond_atom_site_label_1
_geom_bond_atom_site_label_2
_geom_bond_distance
Br1 C11 1.942(11)
Br1' C11' 1.879(14)
F1 C5 1.363(5)
O1 C1 1.377(5)
O1 C8 1.410(5)
O2 S1 1.432(3)
O3 S1 1.441(3)
S1 C20 1.752(4)
S1 C12 1.753(4)
C1 C12 1.352(5)
C1 C2 1.449(6)
C2 C3 1.386(6)
C2 C7 1.391(6)
C3 C4 1.368(6)
C3 H3 0.9300
C4 C5 1.364(7)
C4 H4 0.9300
C5 C6 1.369(7)
C6 C7 1.382(6)
C6 H6 0.9300
C7 C8 1.437(6)
C8 C9' 1.354(19)
C8 C9 1.357(14)
C9 C10 1.483(8)
C9 H9 0.9300
C10 C11 1.506(8)
C10 H10A 0.9700
C10 H10B 0.9700
C11 H11A 0.9700
C11 H11B 0.9700
C9' C10' 1.501(9)
C9' H9' 0.9300
C10' C11' 1.518(9)
C10' H10C 0.9700
C10' H10D 0.9700
C11' H11C 0.9700
C11' H11D 0.9700
C12 C13 1.477(6)
C13 C14 1.373(6)
C13 C18 1.374(5)
C14 C15 1.383(6)
C14 H14 0.9300
C15 C16 1.386(7)
C15 H15 0.9300
C16 C17 1.362(7)
C16 C19 1.527(7)
C17 C18 1.368(6)
C17 H17 0.9300
C18 H18 0.9300
C19 H19A 0.9600
C19 H19B 0.9600
C19 H19C 0.9600
C20 C21 1.355(6)
C20 C25 1.357(6)
C21 C22 1.385(6)
C21 H21 0.9300
C22 C23 1.369(6)
C22 H22 0.9300
C23 C24 1.368(6)
C23 C26 1.530(6)
C24 C25 1.377(6)
C24 H24 0.9300
C25 H25 0.9300
C26 C29 1.517(7)
C26 C28 1.536(7)
C26 C27 1.550(7)
C27 H27A 0.9600
C27 H27B 0.9600
C27 H27C 0.9600
C28 H28A 0.9600
C28 H28B 0.9600
C28 H28C 0.9600
C29 H29A 0.9600
C29 H29B 0.9600
C29 H29C 0.9600

loop_
_geom_torsion_atom_site_label_1
_geom_torsion_atom_site_label_2
_geom_torsion_atom_site_label_3
_geom_torsion_atom_site_label_4
_geom_torsion
C8 O1 C1 C12 -175.6(4)
C8 O1 C1 C2 2.3(4)
C12 C1 C2 C3 -2.8(8)
O1 C1 C2 C3 179.6(4)
C12 C1 C2 C7 176.0(4)
O1 C1 C2 C7 -1.5(4)
C7 C2 C3 C4 -0.4(6)
C1 C2 C3 C4 178.4(4)
C2 C3 C4 C5 0.4(7)
C3 C4 C5 F1 178.2(4)
C3 C4 C5 C6 0.0(8)
F1 C5 C6 C7 -178.5(4)
C4 C5 C6 C7 -0.3(8)
C5 C6 C7 C2 0.2(7)
C5 C6 C7 C8 -178.7(5)
C3 C2 C7 C6 0.1(6)
C1 C2 C7 C6 -178.9(4)
C3 C2 C7 C8 179.2(4)
C1 C2 C7 C8 0.2(5)
C1 O1 C8 C9' -164.3(8)
C1 O1 C8 C9 167.3(7)
C1 O1 C8 C7 -2.2(5)
C6 C7 C8 C9' -25.1(13)
C2 C7 C8 C9' 155.9(11)
C6 C7 C8 C9 11.1(10)
C2 C7 C8 C9 -167.9(7)
C6 C7 C8 O1 -179.8(4)
C2 C7 C8 O1 1.2(5)
C9' C8 C9 C10 -65(2)
O1 C8 C9 C10 3.8(12)
C7 C8 C9 C10 171.2(6)
C8 C9 C10 C11 78.4(12)
C9 C10 C11 Br1 170.0(9)
C9 C8 C9' C10' 119(3)
O1 C8 C9' C10' -5.9(18)
C7 C8 C9' C10' -160.0(12)
C8 C9' C10' C11' -108.4(17)
C9' C10' C11' Br1' -179.6(13)
O1 C1 C12 C13 -177.5(4)
C2 C1 C12 C13 5.2(7)
O1 C1 C12 S1 0.4(5)
C2 C1 C12 S1 -176.9(3)
O2 S1 C12 C1 -67.6(4)
O3 S1 C12 C1 163.9(3)
C20 S1 C12 C1 48.3(4)
O2 S1 C12 C13 110.4(3)
O3 S1 C12 C13 -18.1(4)
C20 S1 C12 C13 -133.7(3)
C1 C12 C13 C14 85.7(5)
S1 C12 C13 C14 -92.3(4)
C1 C12 C13 C18 -94.3(5)
S1 C12 C13 C18 87.7(4)
C18 C13 C14 C15 0.3(7)
C12 C13 C14 C15 -179.7(4)
C13 C14 C15 C16 1.1(8)
C14 C15 C16 C17 -1.4(8)
C14 C15 C16 C19 179.8(5)
C15 C16 C17 C18 0.4(8)
C19 C16 C17 C18 179.1(5)
C16 C17 C18 C13 1.0(7)
C14 C13 C18 C17 -1.3(6)
C12 C13 C18 C17 178.7(4)
O2 S1 C20 C21 -10.1(4)
O3 S1 C20 C21 118.2(4)
C12 S1 C20 C21 -128.0(4)
O2 S1 C20 C25 172.5(4)
O3 S1 C20 C25 -59.2(4)
C12 S1 C20 C25 54.6(4)
C25 C20 C21 C22 2.9(7)
S1 C20 C21 C22 -174.5(4)
C20 C21 C22 C23 -2.2(7)
C21 C22 C23 C24 1.0(7)
C21 C22 C23 C26 -177.4(4)
C22 C23 C24 C25 -0.6(8)
C26 C23 C24 C25 177.7(5)
C21 C20 C25 C24 -2.6(7)
S1 C20 C25 C24 174.8(4)
C23 C24 C25 C20 1.4(9)
C24 C23 C26 C29 157.9(5)
C22 C23 C26 C29 -23.8(7)
C24 C23 C26 C28 34.7(7)
C22 C23 C26 C28 -147.0(5)
C24 C23 C26 C27 -83.4(6)
C22 C23 C26 C27 94.9(5)
